data_4345705
loop_
_publ_author_name
'Jin, Fei'
'Yang, Shangfeng'
'Troyanov, Sergey I.'

_publ_section_title
;
 New Isolated-Pentagon-Rule Isomers of Fullerene C98 Captured as Chloro
 Derivatives.
;
_journal_issue 9
_journal_name_full 'Inorganic chemistry'
_journal_page_first 4780
_journal_page_last 4783
_journal_paper_doi 10.1021/acs.inorgchem.7b00568
_journal_volume 56
_journal_year 2017
_chemical_formula_sum 'C98 Cl22'
_chemical_formula_weight 1956.88
_space_group_crystal_system triclinic
_space_group_IT_number 2
_space_group_name_Hall '-P 1'
_space_group_name_H-M_alt 'P -1'
_symmetry_space_group_name_Hall '-P 1'
_symmetry_space_group_name_H-M 'P -1'
_atom_sites_solution_secondary difmap
_audit_creation_method SHELXL-2014/7
_cell_angle_alpha 91.760(10)
_cell_angle_beta 101.710(10)
_cell_angle_gamma 104.290(10)
_cell_formula_units_Z 2
_cell_length_a 12.9490(10)
_cell_length_b 12.9960(10)
_cell_length_c 21.6930(10)
_cell_measurement_reflns_used 9000
_cell_measurement_temperature 293(2)
_cell_measurement_theta_max 30
_cell_measurement_theta_min 5
_cell_volume 3451.4(5)
_computing_cell_refinement XDS
_computing_data_collection XDS
_computing_data_reduction XDS
_computing_structure_refinement 'SHELXL-2014/7 (Sheldrick, 2014)'
_computing_structure_solution SHELXS
_diffrn_ambient_temperature 293(2)
_diffrn_measured_fraction_theta_full 0.902
_diffrn_measured_fraction_theta_max 0.894
_diffrn_measurement_device_type MAR225
_diffrn_measurement_method CCD
_diffrn_radiation_type synchrotron
_diffrn_radiation_wavelength 0.895
_diffrn_reflns_av_R_equivalents 0.2435
_diffrn_reflns_av_unetI/netI 0.2574
_diffrn_reflns_Laue_measured_fraction_full 0.902
_diffrn_reflns_Laue_measured_fraction_max 0.894
_diffrn_reflns_limit_h_max 16
_diffrn_reflns_limit_h_min -16
_diffrn_reflns_limit_k_max 16
_diffrn_reflns_limit_k_min -16
_diffrn_reflns_limit_l_max 27
_diffrn_reflns_limit_l_min -27
_diffrn_reflns_number 49479
_diffrn_reflns_point_group_measured_fraction_full 0.902
_diffrn_reflns_point_group_measured_fraction_max 0.894
_diffrn_reflns_theta_full 32.450
_diffrn_reflns_theta_max 34.012
_diffrn_reflns_theta_min 2.044
_diffrn_source 'BL 14.3 PSF, BESSY, Berlin, Germany'
_exptl_absorpt_coefficient_mu 1.770
_exptl_absorpt_correction_type none
_exptl_crystal_colour orange
_exptl_crystal_density_diffrn 1.883
_exptl_crystal_description block
_exptl_crystal_F_000 1924
_exptl_crystal_size_max 0.020
_exptl_crystal_size_mid 0.010
_exptl_crystal_size_min 0.010
_refine_diff_density_max 0.927
_refine_diff_density_min -0.866
_refine_diff_density_rms 0.185
_refine_ls_extinction_method none
_refine_ls_goodness_of_fit_ref 1.351
_refine_ls_hydrogen_treatment undef
_refine_ls_matrix_type full
_refine_ls_number_parameters 1081
_refine_ls_number_reflns 12629
_refine_ls_number_restraints 24
_refine_ls_restrained_S_all 1.351
_refine_ls_R_factor_all 0.3151
_refine_ls_R_factor_gt 0.1609
_refine_ls_shift/su_max 0.002
_refine_ls_shift/su_mean 0.000
_refine_ls_structure_factor_coef Fsqd
_refine_ls_weighting_details 'w=1/[\s^2^(Fo^2^)+(0.0800P)^2^+30.0000P] where P=(Fo^2^+2Fc^2^)/3'
_refine_ls_weighting_scheme calc
_refine_ls_wR_factor_gt 0.3607
_refine_ls_wR_factor_ref 0.3895
_reflns_Friedel_coverage 0.000
_reflns_number_gt 4665
_reflns_number_total 12629
_reflns_threshold_expression 'I > 2\s(I)'
_cod_data_source_file ic7b00568_si_006.cif
_cod_data_source_block fr152v
_cod_depositor_comments 'Adding full bibliography for 4345704--4345706.cif.'
_cod_database_code 4345705
_shelx_shelxl_version_number 2014/7
_shelx_space_group_comment
;
The symmetry employed for this shelxl refinement is uniquely defined
by the following loop, which should always be used as a source of
symmetry information in preference to the above space-group names.
They are only intended as comments.
;
_shelx_estimated_absorpt_t_min 0.982
_shelx_estimated_absorpt_t_max 0.991

loop_
_space_group_symop_operation_xyz
'x, y, z'
'-x, -y, -z'

loop_
_atom_site_label
_atom_site_type_symbol
_atom_site_fract_x
_atom_site_fract_y
_atom_site_fract_z
_atom_site_U_iso_or_equiv
_atom_site_adp_type
_atom_site_occupancy
_atom_site_site_symmetry_order
_atom_site_calc_flag
_atom_site_refinement_flags_adp
Cl1 Cl 0.0679(4) 0.6205(4) 0.4679(3) 0.0606(15) Uani 1 1 d .
Cl2 Cl 0.1055(4) 1.1922(4) 0.2801(3) 0.0643(17) Uani 1 1 d .
Cl3 Cl -0.5153(4) 1.0736(4) 0.3895(3) 0.0529(14) Uani 1 1 d .
Cl4 Cl -0.3720(5) 0.3320(4) 0.4213(3) 0.0633(16) Uani 1 1 d .
Cl5 Cl 0.2361(4) 0.9401(5) 0.2714(3) 0.0670(17) Uani 1 1 d .
Cl6 Cl -0.5561(4) 1.1221(4) 0.2360(3) 0.0558(14) Uani 1 1 d .
Cl7 Cl -0.6336(4) 0.3317(4) 0.3174(3) 0.0650(17) Uani 1 1 d .
Cl8 Cl -0.1917(5) 1.1017(5) 0.4898(3) 0.0626(16) Uani 1 1 d .
Cl9 Cl -0.3189(5) 1.1215(4) 0.0184(3) 0.0630(16) Uani 1 1 d .
Cl10 Cl -0.7629(4) 0.5717(5) 0.3270(3) 0.0682(17) Uani 1 1 d .
Cl11 Cl -0.6240(4) 0.8051(5) 0.4393(3) 0.0629(16) Uani 1 1 d .
Cl12 Cl -0.4963(5) 1.1308(5) 0.1108(3) 0.0606(15) Uani 1 1 d .
Cl13 Cl -0.1204(5) 0.3308(4) 0.3574(3) 0.0588(15) Uani 1 1 d .
Cl14 Cl -0.3153(5) 0.8253(5) 0.5549(3) 0.0662(17) Uani 1 1 d .
Cl15 Cl -0.1255(5) 0.4095(4) 0.0784(3) 0.0682(17) Uani 1 1 d .
Cl16 Cl -0.1341(5) 0.3163(4) 0.2010(3) 0.0670(17) Uani 1 1 d .
Cl17 Cl -0.0641(5) 0.6212(5) -0.0040(3) 0.0639(16) Uani 1 1 d .
Cl18 Cl -0.1992(5) 0.5916(5) 0.5442(3) 0.0620(16) Uani 1 1 d .
Cl19 Cl 0.0064(5) 1.1655(4) 0.0959(3) 0.0637(16) Uani 1 1 d .
Cl20 Cl 0.1416(5) 0.9090(5) 0.0856(3) 0.0749(19) Uani 1 1 d .
Cl21 Cl -0.6576(5) 0.3516(5) 0.1240(3) 0.0728(18) Uani 1 1 d .
Cl22 Cl -0.7897(4) 0.6039(5) 0.1321(3) 0.0683(17) Uani 1 1 d .
C1 C -0.0525(15) 0.6833(15) 0.1197(10) 0.042(5) Uani 1 1 d .
C2 C 0.0261(14) 0.8320(15) 0.3485(9) 0.039(5) Uani 1 1 d .
C3 C -0.2510(15) 1.0586(14) 0.1374(9) 0.040(5) Uani 1 1 d .
C4 C -0.5750(13) 0.6394(16) 0.1242(8) 0.040(5) Uani 1 1 d .
C5 C -0.4696(14) 0.9319(14) 0.1171(8) 0.035(4) Uani 1 1 d .
C6 C -0.0710(13) 0.9273(14) 0.4034(9) 0.036(5) Uani 1 1 d .
C7 C -0.1389(14) 1.0629(15) 0.1650(10) 0.041(5) Uani 1 1 d .
C8 C -0.1563(15) 0.9208(15) 0.4390(8) 0.038(5) Uani 1 1 d U
C9 C -0.1502(15) 0.7449(13) 0.4599(9) 0.040(5) Uani 1 1 d .
C10 C -0.6137(14) 0.7287(15) 0.2145(9) 0.040(5) Uani 1 1 d .
C11 C 0.0003(13) 1.0001(15) 0.3169(9) 0.039(5) Uani 1 1 d .
C12 C -0.0322(15) 0.6337(14) 0.3507(11) 0.046(5) Uani 1 1 d U
C13 C -0.0684(15) 0.6014(15) 0.1543(10) 0.043(5) Uani 1 1 d .
C14 C -0.3055(15) 0.8511(15) 0.0203(9) 0.042(5) Uani 1 1 d .
C15 C -0.5279(16) 0.9074(16) 0.3023(10) 0.048(5) Uani 1 1 d .
C16 C -0.0647(16) 1.0416(18) 0.1226(9) 0.049(6) Uani 1 1 d .
C17 C -0.3686(15) 0.4486(15) 0.1780(10) 0.047(6) Uani 1 1 d .
C18 C -0.5409(13) 0.6133(14) 0.3618(9) 0.038(5) Uani 1 1 d .
C19 C -0.2750(14) 0.4161(15) 0.2806(9) 0.043(5) Uani 1 1 d .
C20 C -0.2610(18) 0.7629(16) 0.0158(9) 0.049(6) Uani 1 1 d .
C21 C 0.0876(19) 0.9094(14) 0.2552(10) 0.058(6) Uani 1 1 d .
C22 C -0.0492(14) 0.6427(15) 0.4147(9) 0.043(5) Uani 1 1 d .
C23 C 0.0053(16) 0.7840(16) 0.1494(11) 0.051(6) Uani 1 1 d .
C24 C -0.3404(16) 0.4482(15) 0.3760(10) 0.049(5) Uani 1 1 d .
C25 C -0.5313(14) 0.7380(14) 0.1006(9) 0.039(5) Uani 1 1 d U
C26 C 0.0131(16) 0.9831(17) 0.1551(11) 0.055(6) Uani 1 1 d .
C27 C -0.1041(16) 1.0754(15) 0.2324(10) 0.047(5) Uani 1 1 d .
C28 C -0.0874(19) 0.5216(14) 0.2486(9) 0.047(5) Uani 1 1 d .
C29 C -0.3685(15) 1.0590(16) 0.2723(9) 0.044(5) Uani 1 1 d .
C30 C -0.4588(15) 0.7390(15) 0.0613(9) 0.047(5) Uani 1 1 d .
C31 C -0.5254(19) 0.8019(15) 0.3912(11) 0.057(6) Uani 1 1 d .
C32 C -0.3797(16) 0.7108(17) 0.4371(10) 0.047(5) Uani 1 1 d .
C33 C -0.2482(16) 1.0348(13) 0.3653(9) 0.040(5) Uani 1 1 d .
C34 C 0.0159(14) 0.7160(17) 0.3190(10) 0.047(5) Uani 1 1 d .
C35 C -0.5458(15) 0.4503(18) 0.3003(11) 0.056(6) Uani 1 1 d .
C36 C -0.5295(16) 0.5536(15) 0.1232(10) 0.048(6) Uani 1 1 d .
C37 C 0.0464(16) 0.9914(14) 0.2161(11) 0.041(5) Uani 1 1 d .
C38 C 0.0084(16) 1.0607(17) 0.2592(10) 0.059(7) Uani 1 1 d .
C39 C -0.2391(16) 0.9497(17) 0.0445(8) 0.045(5) Uani 1 1 d .
C40 C -0.2784(15) 1.0826(14) 0.2419(10) 0.040(5) Uani 1 1 d .
C41 C 0.0423(15) 0.7970(15) 0.2174(9) 0.040(5) Uani 1 1 d .
C42 C -0.0373(15) 0.6074(17) 0.2219(10) 0.044(5) Uani 1 1 d .
C43 C -0.3346(15) 0.6210(17) 0.4342(10) 0.048(5) Uani 1 1 d .
C44 C -0.3317(16) 0.9097(19) 0.4393(9) 0.052(6) Uani 1 1 d .
C45 C -0.6215(17) 0.5348(18) 0.2037(12) 0.062(6) Uani 1 1 d .
C46 C -0.4901(19) 0.5279(17) 0.3598(11) 0.062(7) Uani 1 1 d .
C47 C -0.2795(17) 0.4276(14) 0.2200(12) 0.051(6) Uani 1 1 d .
C48 C -0.5678(14) 0.8045(15) 0.3243(9) 0.038(5) Uani 1 1 d .
C49 C -0.1613(16) 0.4477(16) 0.2012(10) 0.050(6) Uani 1 1 d .
C50 C -0.1581(13) 1.0554(13) 0.3363(10) 0.039(5) Uani 1 1 d .
C51 C -0.3575(13) 1.0360(13) 0.3297(9) 0.036(5) Uani 1 1 d .
C52 C -0.1690(18) 0.4444(14) 0.3336(10) 0.053(6) Uani 1 1 d .
C53 C -0.1758(14) 1.0771(14) 0.2715(9) 0.039(5) Uani 1 1 d .
C54 C -0.4636(18) 0.4299(19) 0.2678(11) 0.062(6) Uani 1 1 d .
C55 C -0.6463(16) 0.6308(15) 0.1709(11) 0.051(6) Uani 1 1 d .
C56 C -0.3076(15) 0.8159(15) 0.4713(9) 0.038(5) Uani 1 1 d .
C57 C -0.1464(18) 0.7773(17) 0.0389(10) 0.050(6) Uani 1 1 d .
C58 C -0.4053(17) 0.8365(14) 0.0429(10) 0.047(5) Uani 1 1 d .
C59 C -0.0247(16) 0.8424(14) 0.3961(10) 0.046(5) Uani 1 1 d .
C60 C -0.4441(15) 1.0383(17) 0.1571(10) 0.053(6) Uani 1 1 d .
C61 C 0.0134(19) 0.8871(14) 0.1146(9) 0.050(6) Uani 1 1 d .
C62 C -0.6113(18) 0.526(2) 0.2652(14) 0.074(8) Uani 1 1 d .
C63 C -0.0640(14) 1.0075(15) 0.3567(9) 0.039(5) Uani 1 1 d .
C64 C -0.5320(16) 0.9211(17) 0.2398(9) 0.045(5) Uani 1 1 d .
C65 C -0.4518(17) 0.9836(16) 0.3560(10) 0.053(6) Uani 1 1 d .
C66 C -0.2354(19) 0.6051(15) 0.0600(9) 0.050(6) Uani 1 1 d .
C67 C 0.0231(14) 0.7130(14) 0.2543(11) 0.044(5) Uani 1 1 d .
C68 C -0.3867(14) 0.5330(16) 0.3960(11) 0.053(6) Uani 1 1 d .
C69 C -0.5362(14) 0.8389(15) 0.1331(9) 0.040(5) Uani 1 1 d .
C70 C -0.6113(14) 0.7194(16) 0.2798(9) 0.042(5) Uani 1 1 d .
C71 C -0.1586(16) 0.5741(15) 0.4241(9) 0.044(5) Uani 1 1 d .
C72 C -0.2600(15) 0.5275(17) 0.1003(9) 0.044(5) Uani 1 1 d .
C73 C -0.0825(17) 0.8725(18) 0.0650(11) 0.051(6) Uani 1 1 d .
C74 C -0.4755(15) 1.0300(15) 0.2230(10) 0.045(5) Uani 1 1 d .
C75 C -0.0858(16) 0.5311(14) 0.3111(10) 0.043(5) Uani 1 1 d U
C76 C -0.5697(13) 0.8321(15) 0.1933(9) 0.035(4) Uani 1 1 d .
C77 C -0.4090(15) 0.9286(16) 0.0718(8) 0.039(5) Uani 1 1 d .
C78 C -0.4280(17) 0.9015(16) 0.4076(10) 0.049(5) Uani 1 1 d .
C79 C 0.0471(16) 0.9100(18) 0.3126(10) 0.051(6) Uani 1 1 d .
C80 C -0.3648(15) 0.4208(15) 0.3055(9) 0.040(5) Uani 1 1 d .
C81 C -0.4779(18) 0.7053(17) 0.4045(10) 0.053(6) Uani 1 1 d .
C82 C -0.3159(16) 1.0706(13) 0.1752(10) 0.042(5) Uani 1 1 d .
C83 C -0.2116(15) 0.6293(18) 0.4636(10) 0.050(6) Uani 1 1 d .
C84 C -0.2147(16) 0.4877(15) 0.3882(10) 0.044(5) Uani 1 1 d .
C85 C -0.6302(15) 0.6121(18) 0.3052(11) 0.055(6) Uani 1 1 d .
C86 C -0.1285(15) 0.9584(14) 0.0676(9) 0.042(5) Uani 1 1 d .
C87 C -0.3019(16) 1.0200(18) 0.0709(11) 0.059(6) Uani 1 1 d .
C88 C -0.4671(17) 0.4397(19) 0.2048(10) 0.063(7) Uani 1 1 d .
C89 C -0.2356(15) 0.9872(14) 0.4314(10) 0.047(5) Uani 1 1 d .
C90 C -0.0650(14) 0.7470(16) 0.4316(9) 0.045(5) Uani 1 1 d .
C91 C -0.3181(17) 0.6583(15) 0.0359(8) 0.044(5) Uani 1 1 d .
C92 C -0.1918(18) 0.830(2) 0.4646(11) 0.069(7) Uani 1 1 d .
C93 C -0.161(2) 0.4912(18) 0.1363(12) 0.065(7) Uani 1 1 d .
C94 C -0.4422(19) 0.5591(15) 0.0962(11) 0.056(6) Uani 1 1 d .
C95 C -0.5582(19) 0.4733(19) 0.1655(12) 0.065(7) Uani 1 1 d .
C96 C -0.357(2) 0.4983(16) 0.1190(10) 0.059(7) Uani 1 1 d .
C97 C -0.4152(16) 0.6445(15) 0.0547(9) 0.042(5) Uani 1 1 d .
C98 C -0.128(2) 0.6721(19) 0.0552(11) 0.067(7) Uani 1 1 d .

loop_
_atom_site_aniso_label
_atom_site_aniso_U_11
_atom_site_aniso_U_22
_atom_site_aniso_U_33
_atom_site_aniso_U_23
_atom_site_aniso_U_13
_atom_site_aniso_U_12
Cl1 0.057(3) 0.045(3) 0.075(4) 0.005(3) 0.002(3) 0.015(3)
Cl2 0.037(3) 0.041(3) 0.101(5) -0.006(3) 0.008(3) -0.009(2)
Cl3 0.047(3) 0.044(3) 0.069(4) -0.011(3) 0.016(3) 0.012(2)
Cl4 0.068(4) 0.049(3) 0.076(4) 0.025(3) 0.030(3) 0.008(3)
Cl5 0.039(3) 0.068(4) 0.093(5) 0.009(3) 0.014(3) 0.012(3)
Cl6 0.056(3) 0.053(3) 0.069(4) 0.007(3) 0.022(3) 0.024(3)
Cl7 0.054(3) 0.045(3) 0.088(4) 0.011(3) 0.025(3) -0.009(3)
Cl8 0.059(3) 0.061(4) 0.059(4) -0.024(3) 0.001(3) 0.012(3)
Cl9 0.067(4) 0.055(3) 0.074(4) 0.026(3) 0.025(3) 0.019(3)
Cl10 0.045(3) 0.069(4) 0.093(5) 0.018(3) 0.029(3) 0.006(3)
Cl11 0.051(3) 0.079(4) 0.063(4) -0.004(3) 0.023(3) 0.019(3)
Cl12 0.061(3) 0.066(4) 0.065(4) 0.020(3) 0.010(3) 0.035(3)
Cl13 0.076(4) 0.035(3) 0.071(4) 0.009(3) 0.014(3) 0.025(3)
Cl14 0.075(4) 0.090(4) 0.045(3) 0.005(3) 0.015(3) 0.041(4)
Cl15 0.093(4) 0.052(3) 0.077(4) 0.002(3) 0.042(4) 0.031(3)
Cl16 0.093(4) 0.036(3) 0.080(4) 0.002(3) 0.027(4) 0.025(3)
Cl17 0.077(4) 0.066(4) 0.061(4) -0.001(3) 0.041(3) 0.021(3)
Cl18 0.074(4) 0.069(4) 0.052(3) 0.016(3) 0.023(3) 0.027(3)
Cl19 0.061(4) 0.052(3) 0.077(4) 0.017(3) 0.030(3) 0.000(3)
Cl20 0.061(4) 0.079(4) 0.099(5) 0.021(4) 0.045(4) 0.018(3)
Cl21 0.071(4) 0.051(3) 0.074(4) -0.014(3) -0.006(3) -0.006(3)
Cl22 0.045(3) 0.069(4) 0.079(4) -0.005(3) 0.003(3) 0.004(3)
C1 0.041(11) 0.043(12) 0.058(14) 0.006(11) 0.037(11) 0.018(10)
C2 0.026(10) 0.045(12) 0.048(12) -0.009(10) 0.025(9) 0.001(9)
C3 0.044(11) 0.025(10) 0.047(13) 0.006(9) 0.018(10) -0.006(9)
C4 0.019(9) 0.055(13) 0.037(11) -0.010(10) 0.011(8) -0.012(9)
C5 0.030(10) 0.033(10) 0.036(11) 0.005(9) -0.007(8) 0.005(9)
C6 0.015(8) 0.038(11) 0.043(12) -0.015(10) -0.010(8) 0.003(8)
C7 0.026(10) 0.035(11) 0.070(15) 0.007(10) 0.012(10) 0.021(9)
C8 0.039(10) 0.039(10) 0.022(9) -0.023(8) -0.007(8) 0.000(8)
C9 0.038(11) 0.012(8) 0.063(14) -0.018(9) 0.015(10) -0.005(8)
C10 0.024(9) 0.043(12) 0.051(13) 0.001(10) -0.001(9) 0.015(9)
C11 0.021(9) 0.045(12) 0.041(12) 0.003(10) 0.005(9) -0.008(9)
C12 0.030(10) 0.029(10) 0.085(15) 0.037(10) 0.013(10) 0.015(9)
C13 0.036(11) 0.037(11) 0.071(16) 0.008(11) 0.028(11) 0.024(10)
C14 0.037(11) 0.041(11) 0.041(12) -0.017(10) 0.013(9) -0.003(9)
C15 0.051(13) 0.053(13) 0.049(13) -0.001(11) 0.023(11) 0.018(11)
C16 0.048(12) 0.075(15) 0.036(12) 0.024(11) 0.021(10) 0.029(12)
C17 0.032(11) 0.033(11) 0.071(15) -0.029(11) 0.015(11) -0.002(9)
C18 0.016(9) 0.033(11) 0.064(14) 0.018(10) 0.011(9) 0.002(8)
C19 0.032(10) 0.049(12) 0.040(12) 0.020(10) 0.016(9) -0.015(9)
C20 0.073(15) 0.044(12) 0.030(11) -0.007(10) 0.021(11) 0.008(11)
C21 0.079(16) 0.016(10) 0.064(15) -0.017(10) 0.009(13) -0.012(10)
C22 0.031(10) 0.043(12) 0.050(13) 0.017(10) 0.001(9) 0.002(10)
C23 0.049(12) 0.043(12) 0.071(16) 0.012(11) 0.037(12) 0.009(11)
C24 0.041(11) 0.035(11) 0.070(15) -0.002(10) 0.029(11) -0.005(9)
C25 0.030(9) 0.029(9) 0.056(11) 0.015(9) -0.010(8) 0.021(8)
C26 0.043(12) 0.056(14) 0.051(15) 0.013(12) 0.005(11) -0.009(11)
C27 0.050(13) 0.037(11) 0.055(14) -0.010(10) 0.022(11) 0.003(10)
C28 0.090(16) 0.022(10) 0.036(12) -0.008(9) 0.007(12) 0.035(11)
C29 0.039(11) 0.057(13) 0.036(12) 0.006(10) 0.011(9) 0.010(10)
C30 0.027(10) 0.045(12) 0.045(13) -0.011(10) -0.013(9) -0.014(9)
C31 0.077(16) 0.035(12) 0.062(16) 0.005(11) 0.042(13) 0.002(11)
C32 0.034(11) 0.064(15) 0.050(13) 0.031(12) 0.024(10) 0.011(11)
C33 0.058(13) 0.018(9) 0.038(12) 0.000(8) 0.011(10) 0.001(9)
C34 0.016(9) 0.061(14) 0.063(15) 0.009(12) 0.009(9) 0.009(9)
C35 0.023(10) 0.066(15) 0.087(17) 0.030(14) 0.022(11) 0.013(11)
C36 0.030(11) 0.026(11) 0.069(15) -0.006(10) -0.018(10) -0.006(9)
C37 0.047(12) 0.022(10) 0.067(15) 0.007(10) 0.027(11) 0.021(9)
C38 0.039(12) 0.056(14) 0.064(15) 0.036(12) 0.006(11) -0.021(11)
C39 0.054(13) 0.063(14) 0.027(11) -0.010(10) 0.006(9) 0.035(12)
C40 0.033(10) 0.023(9) 0.069(15) 0.005(10) 0.028(10) 0.002(8)
C41 0.036(11) 0.039(11) 0.051(13) -0.001(10) 0.021(10) 0.015(9)
C42 0.032(10) 0.055(13) 0.052(14) -0.006(11) 0.012(10) 0.019(10)
C43 0.038(11) 0.057(14) 0.050(13) 0.031(12) 0.006(10) 0.010(11)
C44 0.041(12) 0.088(17) 0.034(12) -0.007(12) 0.023(10) 0.018(12)
C45 0.044(13) 0.056(15) 0.070(18) -0.004(13) 0.003(12) -0.006(11)
C46 0.059(15) 0.049(14) 0.066(16) 0.007(12) 0.023(13) -0.015(12)
C47 0.047(13) 0.020(10) 0.099(18) 0.019(11) 0.050(13) 0.002(9)
C48 0.022(9) 0.048(12) 0.049(13) 0.016(10) 0.012(9) 0.014(9)
C49 0.055(13) 0.053(13) 0.064(15) 0.013(12) 0.037(12) 0.036(12)
C50 0.021(9) 0.024(10) 0.060(14) -0.006(9) -0.007(9) -0.002(8)
C51 0.023(9) 0.027(9) 0.057(13) -0.013(9) 0.030(9) -0.008(8)
C52 0.074(15) 0.015(9) 0.064(15) 0.007(10) -0.010(12) 0.017(10)
C53 0.032(11) 0.032(10) 0.053(13) -0.003(9) 0.021(10) -0.002(9)
C54 0.056(15) 0.083(18) 0.055(15) 0.008(13) 0.033(12) 0.015(13)
C55 0.038(11) 0.028(11) 0.075(15) -0.003(11) 0.004(11) -0.008(9)
C56 0.047(12) 0.037(11) 0.041(11) 0.021(10) 0.010(9) 0.030(10)
C57 0.059(14) 0.053(14) 0.045(13) -0.005(11) 0.030(11) 0.013(12)
C58 0.062(14) 0.023(10) 0.056(14) 0.011(10) 0.010(11) 0.012(10)
C59 0.043(12) 0.023(10) 0.063(14) 0.010(10) -0.014(11) 0.010(9)
C60 0.032(11) 0.062(14) 0.057(14) -0.014(12) -0.022(10) 0.029(11)
C61 0.085(16) 0.024(10) 0.037(12) 0.002(9) 0.008(12) 0.008(11)
C62 0.041(13) 0.079(19) 0.09(2) -0.001(16) 0.018(14) -0.006(13)
C63 0.026(10) 0.047(12) 0.034(11) -0.005(9) -0.006(9) -0.002(9)
C64 0.049(12) 0.065(14) 0.033(12) 0.004(11) 0.018(10) 0.026(11)
C65 0.051(13) 0.043(12) 0.060(14) -0.014(11) 0.025(11) -0.006(10)
C66 0.073(15) 0.032(11) 0.037(12) -0.015(10) 0.026(11) -0.009(11)
C67 0.027(10) 0.029(11) 0.080(16) 0.000(11) 0.016(10) 0.010(9)
C68 0.017(10) 0.046(12) 0.090(17) -0.026(12) 0.017(11) -0.002(9)
C69 0.021(9) 0.041(11) 0.047(12) -0.006(10) -0.015(9) 0.008(9)
C70 0.021(9) 0.055(13) 0.046(13) -0.023(11) 0.003(9) 0.006(9)
C71 0.055(13) 0.033(11) 0.043(12) 0.004(10) -0.012(10) 0.025(10)
C72 0.032(11) 0.061(14) 0.026(11) -0.011(10) -0.014(9) 0.008(10)
C73 0.051(13) 0.054(14) 0.063(15) 0.036(13) 0.031(12) 0.024(12)
C74 0.037(11) 0.040(12) 0.063(14) 0.002(10) 0.022(10) 0.012(10)
C75 0.057(10) 0.029(9) 0.057(10) 0.016(8) 0.012(8) 0.036(8)
C76 0.021(9) 0.045(11) 0.049(12) 0.017(10) 0.010(9) 0.023(9)
C77 0.041(11) 0.057(13) 0.022(10) -0.006(9) 0.001(8) 0.023(10)
C78 0.051(13) 0.037(12) 0.054(14) -0.014(10) 0.005(11) 0.012(10)
C79 0.034(11) 0.056(14) 0.058(15) -0.009(12) 0.005(10) 0.004(11)
C80 0.036(11) 0.042(11) 0.045(12) 0.007(10) 0.020(10) 0.004(9)
C81 0.054(14) 0.052(14) 0.061(15) 0.018(12) 0.035(12) 0.012(12)
C82 0.055(12) 0.017(9) 0.060(14) -0.010(9) 0.026(11) 0.009(9)
C83 0.034(11) 0.067(15) 0.047(13) 0.025(11) 0.002(10) 0.012(11)
C84 0.051(12) 0.034(11) 0.053(13) 0.010(10) 0.026(11) 0.010(10)
C85 0.030(11) 0.065(15) 0.077(16) 0.014(13) 0.024(11) 0.014(11)
C86 0.040(11) 0.028(10) 0.054(13) 0.016(10) 0.000(10) 0.007(9)
C87 0.040(12) 0.059(14) 0.068(16) -0.004(12) 0.007(11) -0.001(11)
C88 0.051(13) 0.085(17) 0.032(12) -0.021(11) 0.022(11) -0.031(12)
C89 0.036(11) 0.027(10) 0.075(16) -0.015(10) 0.004(10) 0.009(9)
C90 0.023(10) 0.059(14) 0.042(12) -0.013(10) 0.000(9) -0.004(9)
C91 0.060(14) 0.036(11) 0.026(11) -0.001(9) 0.005(10) -0.003(11)
C92 0.050(14) 0.11(2) 0.047(14) 0.004(15) 0.022(11) 0.018(15)
C93 0.075(16) 0.052(14) 0.075(17) -0.011(13) 0.025(14) 0.024(13)
C94 0.061(15) 0.030(11) 0.064(15) -0.013(11) 0.004(12) -0.006(11)
C95 0.057(15) 0.064(16) 0.066(16) -0.001(13) 0.011(13) 0.001(13)
C96 0.087(17) 0.039(12) 0.055(14) -0.023(11) 0.049(13) -0.005(12)
C97 0.047(12) 0.044(12) 0.035(11) 0.004(9) 0.022(10) 0.001(10)
C98 0.091(18) 0.075(17) 0.063(16) 0.007(13) 0.057(15) 0.041(15)

loop_
_atom_type_symbol
_atom_type_description
_atom_type_scat_dispersion_real
_atom_type_scat_dispersion_imag
_atom_type_scat_source
C C 0.0033 0.0016 'International Tables Vol C Tables 4.2.6.8 and 6.1.1.4'
Cl Cl 0.1484 0.1585 'International Tables Vol C Tables 4.2.6.8 and 6.1.1.4'

loop_
_geom_angle_atom_site_label_1
_geom_angle_atom_site_label_2
_geom_angle_atom_site_label_3
_geom_angle
C13 C1 C23 119(2)
C13 C1 C98 117(2)
C23 C1 C98 121(2)
C79 C2 C59 119.9(19)
C79 C2 C34 116.8(17)
C59 C2 C34 118.6(17)
C82 C3 C7 118.6(19)
C82 C3 C87 117.7(18)
C7 C3 C87 122.5(18)
C36 C4 C25 122.8(17)
C36 C4 C55 111.9(18)
C25 C4 C55 122.2(18)
C77 C5 C69 121.3(18)
C77 C5 C60 116.5(16)
C69 C5 C60 121.2(18)
C59 C6 C8 122.0(18)
C59 C6 C63 118.1(17)
C8 C6 C63 116.3(16)
C27 C7 C3 118.5(17)
C27 C7 C16 121.8(16)
C3 C7 C16 119.3(18)
C92 C8 C6 118.6(19)
C92 C8 C89 112.4(19)
C6 C8 C89 125.2(18)
C92 C9 C90 122.5(19)
C92 C9 C83 124.8(18)
C90 C9 C83 109.6(16)
C70 C10 C76 119.4(17)
C70 C10 C55 119.1(18)
C76 C10 C55 120.9(18)
C63 C11 C79 122.7(18)
C63 C11 C38 126(2)
C79 C11 C38 109.0(18)
C34 C12 C22 125.9(19)
C34 C12 C75 115(2)
C22 C12 C75 118.3(16)
C1 C13 C42 125.2(19)
C1 C13 C93 127(2)
C42 C13 C93 103.8(17)
C39 C14 C20 120.5(18)
C39 C14 C58 107.9(16)
C20 C14 C58 118.7(17)
C64 C15 C48 122.1(19)
C64 C15 C65 124.3(19)
C48 C15 C65 110.6(18)
C26 C16 C7 111.0(17)
C26 C16 C86 99.6(17)
C7 C16 C86 111.1(16)
C26 C16 Cl19 111.5(14)
C7 C16 Cl19 110.7(15)
C86 C16 Cl19 112.5(13)
C47 C17 C96 122.0(18)
C47 C17 C88 114(2)
C96 C17 C88 122(2)
C46 C18 C81 115.3(17)
C46 C18 C85 114.6(19)
C81 C18 C85 126.3(18)
C47 C19 C80 119(2)
C47 C19 C52 125.5(17)
C80 C19 C52 110.4(18)
C14 C20 C57 118.8(18)
C14 C20 C91 118.6(18)
C57 C20 C91 107.4(19)
C79 C21 C37 106.6(18)
C79 C21 C41 110.6(16)
C37 C21 C41 109.3(17)
C79 C21 Cl5 111.9(15)
C37 C21 Cl5 110.9(14)
C41 C21 Cl5 107.5(14)
C12 C22 C90 112.2(16)
C12 C22 C71 114.6(16)
C90 C22 C71 97.7(15)
C12 C22 Cl1 108.0(14)
C90 C22 Cl1 110.2(14)
C71 C22 Cl1 114.0(13)
C1 C23 C41 119.4(18)
C1 C23 C61 123(2)
C41 C23 C61 116.9(18)
C68 C24 C80 114.9(19)
C68 C24 C84 110.3(16)
C80 C24 C84 99.1(15)
C68 C24 Cl4 110.8(14)
C80 C24 Cl4 113.7(13)
C84 C24 Cl4 107.0(14)
C30 C25 C4 117.6(17)
C30 C25 C69 120.7(17)
C4 C25 C69 119.0(18)
C37 C26 C16 122(2)
C37 C26 C61 122(2)
C16 C26 C61 111.7(19)
C53 C27 C7 122.1(19)
C53 C27 C38 120(2)
C7 C27 C38 116.2(17)
C42 C28 C75 118.7(18)
C42 C28 C49 109.6(18)
C75 C28 C49 128(2)
C51 C29 C40 122.0(19)
C51 C29 C74 125.1(17)
C40 C29 C74 110.0(17)
C25 C30 C58 119.0(19)
C25 C30 C97 119.3(17)
C58 C30 C97 119.3(18)
C48 C31 C81 111.5(17)
C48 C31 C78 103.7(16)
C81 C31 C78 106.3(18)
C48 C31 Cl11 113.7(16)
C81 C31 Cl11 110.1(13)
C78 C31 Cl11 111.2(14)
C81 C32 C43 120(2)
C81 C32 C56 120(2)
C43 C32 C56 119.4(17)
C50 C33 C51 120.8(16)
C50 C33 C89 118.4(17)
C51 C33 C89 119.6(16)
C12 C34 C67 128(2)
C12 C34 C2 115.4(18)
C67 C34 C2 113.2(17)
C54 C35 C46 110.0(17)
C54 C35 C62 113(2)
C46 C35 C62 95.9(19)
C54 C35 Cl7 112.9(17)
C46 C35 Cl7 112.4(15)
C62 C35 Cl7 111.8(13)
C94 C36 C4 120.5(19)
C94 C36 C95 121(2)
C4 C36 C95 117(2)
C26 C37 C38 122(2)
C26 C37 C21 126.2(19)
C38 C37 C21 107.5(18)
C11 C38 C37 104.6(18)
C11 C38 C27 106.9(16)
C37 C38 C27 113.8(18)
C11 C38 Cl2 110.8(14)
C37 C38 Cl2 111.6(13)
C27 C38 Cl2 109.0(15)
C14 C39 C86 118.0(18)
C14 C39 C87 111.9(17)
C86 C39 C87 123.5(18)
C53 C40 C82 123.2(17)
C53 C40 C29 122.1(19)
C82 C40 C29 110.5(17)
C67 C41 C23 122.2(18)
C67 C41 C21 114.6(18)
C23 C41 C21 122.4(18)
C28 C42 C13 114.9(18)
C28 C42 C67 126.8(19)
C13 C42 C67 116.6(19)
C68 C43 C32 122.3(19)
C68 C43 C83 114.9(19)
C32 C43 C83 121.5(19)
C78 C44 C89 125(2)
C78 C44 C56 119(2)
C89 C44 C56 113.4(18)
C62 C45 C55 124(2)
C62 C45 C95 119(2)
C55 C45 C95 112(2)
C68 C46 C18 122(2)
C68 C46 C35 124(2)
C18 C46 C35 111.0(19)
C19 C47 C17 124.4(18)
C19 C47 C49 113(2)
C17 C47 C49 120.4(18)
C70 C48 C15 117.6(18)
C70 C48 C31 127.3(19)
C15 C48 C31 112.2(17)
C28 C49 C93 110.1(18)
C28 C49 C47 106.1(17)
C93 C49 C47 112.7(18)
C28 C49 Cl16 113.1(15)
C93 C49 Cl16 110.6(14)
C47 C49 Cl16 104.2(13)
C33 C50 C53 118.1(16)
C33 C50 C63 121.8(18)
C53 C50 C63 113.8(17)
C29 C51 C33 118.6(16)
C29 C51 C65 122.0(19)
C33 C51 C65 117.4(18)
C75 C52 C19 107.3(16)
C75 C52 C84 112.5(15)
C19 C52 C84 99.3(17)
C75 C52 Cl13 114.0(15)
C19 C52 Cl13 113.4(13)
C84 C52 Cl13 109.4(14)
C40 C53 C27 115.6(19)
C40 C53 C50 118.2(16)
C27 C53 C50 125.2(19)
C88 C54 C80 117.1(19)
C88 C54 C35 124(2)
C80 C54 C35 117(2)
C10 C55 C4 110.7(15)
C10 C55 C45 112.5(19)
C4 C55 C45 100.1(18)
C10 C55 Cl22 110.3(14)
C4 C55 Cl22 111.7(15)
C45 C55 Cl22 111.3(13)
C44 C56 C92 99.4(17)
C44 C56 C32 112.4(17)
C92 C56 C32 110.6(17)
C44 C56 Cl14 111.5(13)
C92 C56 Cl14 111.1(14)
C32 C56 Cl14 111.3(13)
C73 C57 C20 121(2)
C73 C57 C98 126(2)
C20 C57 C98 107.8(19)
C77 C58 C30 120(2)
C77 C58 C14 110.3(17)
C30 C58 C14 122.7(19)
C2 C59 C6 122.5(18)
C2 C59 C90 120.2(18)
C6 C59 C90 114.7(19)
C5 C60 C74 115.3(18)
C5 C60 C82 102.5(15)
C74 C60 C82 102.7(15)
C5 C60 Cl12 109.3(13)
C74 C60 Cl12 114.3(13)
C82 C60 Cl12 112.1(16)
C73 C61 C26 104.1(19)
C73 C61 C23 108.8(17)
C26 C61 C23 114.0(17)
C73 C61 Cl20 113.6(14)
C26 C61 Cl20 110.9(14)
C23 C61 Cl20 105.7(14)
C45 C62 C85 119(3)
C45 C62 C35 122(2)
C85 C62 C35 117(2)
C11 C63 C6 115.5(18)
C11 C63 C50 119.3(18)
C6 C63 C50 119.2(16)
C15 C64 C76 121.0(19)
C15 C64 C74 117.4(19)
C76 C64 C74 120.6(16)
C51 C65 C15 104.7(16)
C51 C65 C78 115.0(18)
C15 C65 C78 100.4(15)
C51 C65 Cl3 114.6(14)
C15 C65 Cl3 113.8(15)
C78 C65 Cl3 107.5(13)
C72 C66 C91 117.3(19)
C72 C66 C98 129(2)
C91 C66 C98 109.3(18)
C41 C67 C34 128.2(18)
C41 C67 C42 117(2)
C34 C67 C42 110.1(17)
C43 C68 C46 118.2(19)
C43 C68 C24 127.6(18)
C46 C68 C24 112.7(19)
C5 C69 C76 122.5(17)
C5 C69 C25 115.1(17)
C76 C69 C25 117.3(17)
C48 C70 C10 122.4(19)
C48 C70 C85 115.5(19)
C10 C70 C85 120.4(17)
C84 C71 C83 120.3(19)
C84 C71 C22 123.7(19)
C83 C71 C22 113.5(17)
C96 C72 C66 125(2)
C96 C72 C93 119(2)
C66 C72 C93 114.9(19)
C57 C73 C86 119(2)
C57 C73 C61 124(2)
C86 C73 C61 111(2)
C64 C74 C29 102.7(17)
C64 C74 C60 118.0(16)
C29 C74 C60 106.4(14)
C64 C74 Cl6 108.1(12)
C29 C74 Cl6 108.9(14)
C60 C74 Cl6 112.0(14)
C28 C75 C12 121.6(18)
C28 C75 C52 115.3(19)
C12 C75 C52 120.6(17)
C64 C76 C10 117.1(17)
C64 C76 C69 120.4(16)
C10 C76 C69 120.1(17)
C58 C77 C5 122.8(19)
C58 C77 C87 110.4(17)
C5 C77 C87 121.7(16)
C44 C78 C31 129(2)
C44 C78 C65 121(2)
C31 C78 C65 106.5(17)
C2 C79 C21 128(2)
C2 C79 C11 119.8(19)
C21 C79 C11 109.9(19)
C19 C80 C54 122.6(18)
C19 C80 C24 115.2(17)
C54 C80 C24 119.8(17)
C32 C81 C18 122(2)
C32 C81 C31 125(2)
C18 C81 C31 111.0(19)
C3 C82 C40 121.2(19)
C3 C82 C60 125.7(19)
C40 C82 C60 110.4(16)
C71 C83 C9 100.0(15)
C71 C83 C43 114.0(18)
C9 C83 C43 106.0(17)
C71 C83 Cl18 114.7(15)
C9 C83 Cl18 112.7(15)
C43 C83 Cl18 109.0(13)
C71 C84 C24 123.2(18)
C71 C84 C52 120.7(18)
C24 C84 C52 111.6(17)
C62 C85 C70 115.2(19)
C62 C85 C18 97.6(18)
C70 C85 C18 109.6(17)
C62 C85 Cl10 111.7(15)
C70 C85 Cl10 112.1(14)
C18 C85 Cl10 109.6(14)
C39 C86 C73 122.8(18)
C39 C86 C16 119.2(17)
C73 C86 C16 112.1(17)
C3 C87 C39 111.1(18)
C3 C87 C77 106.3(16)
C39 C87 C77 97.4(16)
C3 C87 Cl9 115.5(15)
C39 C87 Cl9 109.0(15)
C77 C87 Cl9 116.1(14)
C54 C88 C95 120(2)
C54 C88 C17 122(2)
C95 C88 C17 116(2)
C44 C89 C8 100.1(16)
C44 C89 C33 114.0(17)
C8 C89 C33 111.8(16)
C44 C89 Cl8 113.7(15)
C8 C89 Cl8 111.8(13)
C33 C89 Cl8 105.5(12)
C9 C90 C22 115.6(17)
C9 C90 C59 119.0(19)
C22 C90 C59 120.5(17)
C97 C91 C66 124.7(18)
C97 C91 C20 122(2)
C66 C91 C20 106.8(18)
C8 C92 C9 123(2)
C8 C92 C56 111(2)
C9 C92 C56 121(2)
C49 C93 C72 120.9(18)
C49 C93 C13 101.5(18)
C72 C93 C13 102.5(16)
C49 C93 Cl15 115.7(15)
C72 C93 Cl15 105.8(16)
C13 C93 Cl15 109.3(14)
C36 C94 C97 118(2)
C36 C94 C96 122(2)
C97 C94 C96 117.7(19)
C36 C95 C88 116.4(19)
C36 C95 C45 98(2)
C88 C95 C45 115(2)
C36 C95 Cl21 112.3(16)
C88 C95 Cl21 107.3(16)
C45 C95 Cl21 107.6(15)
C72 C96 C17 123(2)
C72 C96 C94 118(2)
C17 C96 C94 113.4(18)
C91 C97 C94 117.2(19)
C91 C97 C30 118.4(17)
C94 C97 C30 117.3(17)
C66 C98 C57 105.6(19)
C66 C98 C1 107.5(17)
C57 C98 C1 110.0(19)
C66 C98 Cl17 115.4(16)
C57 C98 Cl17 109.5(15)
C1 C98 Cl17 108.7(15)

loop_
_geom_bond_atom_site_label_1
_geom_bond_atom_site_label_2
_geom_bond_distance
Cl1 C22 1.801(19)
Cl2 C38 1.83(2)
Cl3 C65 1.80(2)
Cl4 C24 1.83(2)
Cl5 C21 1.82(2)
Cl6 C74 1.822(19)
Cl7 C35 1.77(2)
Cl8 C89 1.822(19)
Cl9 C87 1.79(2)
Cl10 C85 1.830(19)
Cl11 C31 1.81(2)
Cl12 C60 1.76(2)
Cl13 C52 1.794(19)
Cl14 C56 1.838(19)
Cl15 C93 1.82(2)
Cl16 C49 1.83(2)
Cl17 C98 1.851(19)
Cl18 C83 1.82(2)
Cl19 C16 1.82(2)
Cl20 C61 1.85(2)
Cl21 C95 1.84(2)
Cl22 C55 1.82(2)
C1 C13 1.32(3)
C1 C23 1.40(3)
C1 C98 1.52(3)
C2 C79 1.31(3)
C2 C59 1.35(3)
C2 C34 1.58(3)
C3 C82 1.32(2)
C3 C7 1.44(3)
C3 C87 1.48(3)
C4 C36 1.39(3)
C4 C25 1.42(3)
C4 C55 1.49(3)
C5 C77 1.38(2)
C5 C69 1.40(2)
C5 C60 1.54(3)
C6 C59 1.40(2)
C6 C8 1.46(2)
C6 C63 1.48(3)
C7 C27 1.43(3)
C7 C16 1.52(2)
C8 C92 1.34(3)
C8 C89 1.48(3)
C9 C92 1.36(3)
C9 C90 1.36(2)
C9 C83 1.53(3)
C10 C70 1.42(3)
C10 C76 1.45(3)
C10 C55 1.48(3)
C11 C63 1.33(2)
C11 C79 1.45(3)
C11 C38 1.51(3)
C12 C34 1.38(3)
C12 C22 1.46(3)
C12 C75 1.49(3)
C13 C42 1.43(3)
C13 C93 1.61(3)
C14 C39 1.38(3)
C14 C20 1.41(3)
C14 C58 1.44(3)
C15 C64 1.37(3)
C15 C48 1.44(3)
C15 C65 1.51(3)
C16 C26 1.49(3)
C16 C86 1.53(3)
C17 C47 1.41(3)
C17 C96 1.47(3)
C17 C88 1.49(3)
C18 C46 1.43(3)
C18 C81 1.45(3)
C18 C85 1.50(3)
C19 C47 1.32(3)
C19 C80 1.39(2)
C19 C52 1.56(3)
C20 C57 1.43(3)
C20 C91 1.50(3)
C21 C79 1.45(3)
C21 C37 1.51(3)
C21 C41 1.57(2)
C22 C90 1.47(3)
C22 C71 1.53(3)
C23 C41 1.45(3)
C23 C61 1.55(3)
C24 C68 1.47(3)
C24 C80 1.51(3)
C24 C84 1.54(3)
C25 C30 1.39(3)
C25 C69 1.49(3)
C26 C37 1.30(3)
C26 C61 1.51(3)
C27 C53 1.38(2)
C27 C38 1.52(3)
C28 C42 1.35(3)
C28 C75 1.36(3)
C28 C49 1.41(3)
C29 C51 1.28(3)
C29 C40 1.43(2)
C29 C74 1.52(3)
C30 C58 1.40(3)
C30 C97 1.49(3)
C31 C48 1.45(3)
C31 C81 1.54(3)
C31 C78 1.54(3)
C32 C81 1.31(3)
C32 C43 1.43(3)
C32 C56 1.52(3)
C33 C50 1.41(3)
C33 C51 1.47(3)
C33 C89 1.57(3)
C34 C67 1.42(3)
C35 C54 1.46(3)
C35 C46 1.55(3)
C35 C62 1.57(3)
C36 C94 1.36(3)
C36 C95 1.44(3)
C37 C38 1.51(3)
C39 C86 1.39(3)
C39 C87 1.53(3)
C40 C53 1.37(3)
C40 C82 1.42(3)
C41 C67 1.38(3)
C42 C67 1.48(3)
C43 C68 1.33(3)
C43 C83 1.57(3)
C44 C78 1.27(3)
C44 C89 1.44(3)
C44 C56 1.49(3)
C45 C62 1.33(3)
C45 C55 1.52(3)
C45 C95 1.60(3)
C46 C68 1.39(3)
C47 C49 1.62(2)
C48 C70 1.37(3)
C49 C93 1.53(3)
C50 C53 1.43(3)
C50 C63 1.50(2)
C51 C65 1.48(2)
C52 C75 1.52(3)
C52 C84 1.57(3)
C54 C88 1.37(3)
C54 C80 1.41(3)
C56 C92 1.50(3)
C57 C73 1.34(3)
C57 C98 1.49(3)
C58 C77 1.35(2)
C59 C90 1.52(3)
C60 C74 1.56(3)
C60 C82 1.57(3)
C61 C73 1.44(3)
C62 C85 1.50(3)
C64 C76 1.43(3)
C64 C74 1.52(3)
C65 C78 1.61(3)
C66 C72 1.38(3)
C66 C91 1.44(3)
C66 C98 1.47(3)
C69 C76 1.46(3)
C70 C85 1.50(3)
C71 C84 1.31(3)
C71 C83 1.47(3)
C72 C96 1.36(3)
C72 C93 1.54(3)
C73 C86 1.39(3)
C77 C87 1.59(3)
C88 C95 1.48(3)
C91 C97 1.37(3)
C94 C97 1.47(3)
C94 C96 1.52(3)
